data_1543008
loop_
_publ_author_name
'Chang, Meng-Yang'
'Cheng, Yu-Chieh'

_publ_section_title
;
 Synthesis of 1-Aryltetralins and 1-Arylnaphthalenes via (4 + 2)
 Annulation of \b-Ketosulfones with Styryl Bromides.
;
_journal_issue 7
_journal_name_full 'Organic letters'
_journal_page_first 1682
_journal_page_last 1685
_journal_paper_doi 10.1021/acs.orglett.6b00603
_journal_volume 18
_journal_year 2016
_chemical_formula_sum 'C24 H21 Br O2 S'
_chemical_formula_weight 453.38
_space_group_crystal_system triclinic
_space_group_IT_number 2
_space_group_name_Hall '-P 1'
_space_group_name_H-M_alt 'P -1'
_symmetry_space_group_name_Hall '-P 1'
_symmetry_space_group_name_H-M 'P -1'
_atom_sites_solution_hydrogens geom
_audit_creation_method SHELXL-2014/6
_cell_angle_alpha 97.807(2)
_cell_angle_beta 101.735(2)
_cell_angle_gamma 116.313(2)
_cell_formula_units_Z 2
_cell_length_a 9.8120(4)
_cell_length_b 10.5329(5)
_cell_length_c 11.5586(6)
_cell_measurement_reflns_used 6070
_cell_measurement_temperature 296(2)
_cell_measurement_theta_max 24.9151
_cell_measurement_theta_min 2.5824
_cell_volume 1013.06(9)
_computing_cell_refinement 'SAINT V8.34A (Bruker AXS Inc., 2013)'
_computing_data_collection 'APEX2 (Bruker AXS, 2010)'
_computing_data_reduction 'SAINT V8.34A (Bruker AXS Inc., 2013)'
_computing_molecular_graphics 'SHELXTL (Sheldrick, 2008)'
_computing_publication_material SHELXTL
_computing_structure_refinement 'SHELXL-2014/6 (Sheldrick, 2014)'
_diffrn_ambient_temperature 296(2)
_diffrn_detector_area_resol_mean 8.3333
_diffrn_measured_fraction_theta_full 0.999
_diffrn_measured_fraction_theta_max 0.996
_diffrn_measurement_device_type 'Bruker APEX-II CCD'
_diffrn_measurement_method '\f and \w scans'
_diffrn_radiation_type MoK\a
_diffrn_radiation_wavelength 0.71073
_diffrn_reflns_av_R_equivalents 0.0233
_diffrn_reflns_av_unetI/netI 0.0228
_diffrn_reflns_Laue_measured_fraction_full 0.999
_diffrn_reflns_Laue_measured_fraction_max 0.996
_diffrn_reflns_limit_h_max 12
_diffrn_reflns_limit_h_min -12
_diffrn_reflns_limit_k_max 11
_diffrn_reflns_limit_k_min -13
_diffrn_reflns_limit_l_max 14
_diffrn_reflns_limit_l_min -14
_diffrn_reflns_number 15939
_diffrn_reflns_point_group_measured_fraction_full 0.999
_diffrn_reflns_point_group_measured_fraction_max 0.996
_diffrn_reflns_theta_full 25.242
_diffrn_reflns_theta_max 26.459
_diffrn_reflns_theta_min 1.862
_exptl_absorpt_coefficient_mu 2.149
_exptl_absorpt_correction_T_max 0.9485
_exptl_absorpt_correction_T_min 0.8270
_exptl_absorpt_correction_type multi-scan
_exptl_absorpt_process_details 'SADABS V2014/4 (Bruker AXS Inc.)'
_exptl_crystal_colour Colorless
_exptl_crystal_density_diffrn 1.486
_exptl_crystal_density_meas ?
_exptl_crystal_density_method 'not measured'
_exptl_crystal_description Lump
_exptl_crystal_F_000 464
_exptl_crystal_size_max 0.16
_exptl_crystal_size_mid 0.15
_exptl_crystal_size_min 0.10
_refine_diff_density_max 0.640
_refine_diff_density_min -0.592
_refine_diff_density_rms 0.049
_refine_ls_extinction_method none
_refine_ls_goodness_of_fit_ref 1.084
_refine_ls_hydrogen_treatment constr
_refine_ls_matrix_type full
_refine_ls_number_parameters 254
_refine_ls_number_reflns 4170
_refine_ls_number_restraints 0
_refine_ls_restrained_S_all 1.084
_refine_ls_R_factor_all 0.0465
_refine_ls_R_factor_gt 0.0370
_refine_ls_shift/su_max 0.001
_refine_ls_shift/su_mean 0.000
_refine_ls_structure_factor_coef Fsqd
_refine_ls_weighting_details 'w=1/[\s^2^(Fo^2^)+(0.0407P)^2^+0.7351P] where P=(Fo^2^+2Fc^2^)/3'
_refine_ls_weighting_scheme calc
_refine_ls_wR_factor_gt 0.0965
_refine_ls_wR_factor_ref 0.1017
_reflns_Friedel_coverage 0.000
_reflns_number_gt 3501
_reflns_number_total 4170
_reflns_threshold_expression 'I > 2\s(I)'
_cod_data_source_file ol6b00603_si_003.cif
_cod_data_source_block 151028
_cod_depositor_comments
;
The following automatic conversions were performed:

'_exptl_crystal_density_meas' value 'not measured' was changed to '?'
- the value is perceived as not measured.

Automatic conversion script
Id: cif_fix_values 4268 2015-11-12 08:31:59Z antanas 
;
_cod_original_cell_volume 1013.06(8)
_cod_database_code 1543008
_shelx_space_group_comment
;
The symmetry employed for this shelxl refinement is uniquely defined
by the following loop, which should always be used as a source of
symmetry information in preference to the above space-group names.
They are only intended as comments.
;
_shelxl_version_number 2014/6

loop_
_space_group_symop_operation_xyz
'x, y, z'
'-x, -y, -z'

loop_
_atom_site_label
_atom_site_type_symbol
_atom_site_fract_x
_atom_site_fract_y
_atom_site_fract_z
_atom_site_U_iso_or_equiv
_atom_site_adp_type
_atom_site_occupancy
_atom_site_site_symmetry_order
_atom_site_calc_flag
_atom_site_refinement_flags_posn
_atom_site_refinement_flags_adp
Br1 Br 0.79197(4) 0.47054(4) 1.15371(3) 0.06746(14) Uani 1 1 d . .
S1 S 0.81295(8) 0.70429(7) 0.81591(6) 0.04299(16) Uani 1 1 d . .
O1 O 0.6882(2) 0.6887(2) 0.86898(19) 0.0543(5) Uani 1 1 d . .
O2 O 0.8231(3) 0.7651(2) 0.71196(18) 0.0622(6) Uani 1 1 d . .
C1 C 1.4430(4) 1.0788(4) 1.2077(3) 0.0706(9) Uani 1 1 d . .
H5 H 1.4950 1.0223 1.2270 0.106 Uiso 1 1 calc R U
H1 H 1.4245 1.1168 1.2797 0.106 Uiso 1 1 calc R U
H4 H 1.5094 1.1585 1.1788 0.106 Uiso 1 1 calc R U
C2 C 1.2872(3) 0.9830(3) 1.1105(3) 0.0487(6) Uani 1 1 d . .
C3 C 1.1476(3) 0.9118(3) 1.1402(3) 0.0519(7) Uani 1 1 d . .
H8 H 1.1511 0.9219 1.2221 0.062 Uiso 1 1 calc R U
C4 C 1.0030(3) 0.8262(3) 1.0512(2) 0.0461(6) Uani 1 1 d . .
H9 H 0.9102 0.7793 1.0731 0.055 Uiso 1 1 calc R U
C5 C 0.9971(3) 0.8107(3) 0.9304(2) 0.0399(5) Uani 1 1 d . .
C6 C 0.8012(3) 0.5280(3) 0.7712(2) 0.0376(5) Uani 1 1 d . .
H10 H 0.9000 0.5457 0.7522 0.045 Uiso 1 1 calc R U
C7 C 0.6637(3) 0.4340(3) 0.6530(2) 0.0391(5) Uani 1 1 d . .
H15 H 0.6537 0.5010 0.6050 0.047 Uiso 1 1 calc R U
C8 C 0.7071(3) 0.3351(3) 0.5784(2) 0.0402(5) Uani 1 1 d . .
C9 C 0.7830(4) 0.3832(3) 0.4918(3) 0.0586(8) Uani 1 1 d . .
H19 H 0.8021 0.4733 0.4771 0.070 Uiso 1 1 calc R U
C10 C 0.8305(4) 0.2984(4) 0.4276(3) 0.0722(10) Uani 1 1 d . .
H16 H 0.8828 0.3326 0.3707 0.087 Uiso 1 1 calc R U
C11 C 0.8015(4) 0.1648(4) 0.4464(3) 0.0614(8) Uani 1 1 d . .
H2 H 0.8349 0.1088 0.4032 0.074 Uiso 1 1 calc R U
C12 C 0.2050(4) 0.1813(4) 0.6989(3) 0.0680(9) Uani 1 1 d . .
H3 H 0.1047 0.1240 0.7068 0.082 Uiso 1 1 calc R U
C13 C 0.2199(4) 0.2080(4) 0.5874(3) 0.0638(8) Uani 1 1 d . .
H21 H 0.1301 0.1709 0.5202 0.077 Uiso 1 1 calc R U
C14 C 0.3693(3) 0.2902(3) 0.5767(3) 0.0521(7) Uani 1 1 d . .
H20 H 0.3798 0.3065 0.5011 0.063 Uiso 1 1 calc R U
C15 C 0.5050(3) 0.3494(3) 0.6763(2) 0.0401(5) Uani 1 1 d . .
C16 C 1.2779(3) 0.9660(3) 0.9882(3) 0.0575(7) Uani 1 1 d . .
H7 H 1.3704 1.0131 0.9662 0.069 Uiso 1 1 calc R U
C17 C 1.1352(3) 0.8811(3) 0.8981(3) 0.0551(7) Uani 1 1 d . .
H6 H 1.1315 0.8710 0.8161 0.066 Uiso 1 1 calc R U
C18 C 0.7916(3) 0.4500(3) 0.8736(2) 0.0410(5) Uani 1 1 d . .
H13 H 0.8131 0.3698 0.8524 0.049 Uiso 1 1 calc R U
H14 H 0.8737 0.5181 0.9480 0.049 Uiso 1 1 calc R U
C19 C 0.6326(3) 0.3905(3) 0.8980(2) 0.0405(5) Uani 1 1 d . .
C20 C 0.4907(3) 0.3262(3) 0.7904(2) 0.0423(6) Uani 1 1 d . .
C21 C 0.3374(3) 0.2390(3) 0.7984(3) 0.0569(7) Uani 1 1 d . .
H11 H 0.3253 0.2198 0.8730 0.068 Uiso 1 1 calc R U
C22 C 0.6192(3) 0.3952(3) 1.0103(3) 0.0519(7) Uani 1 1 d . .
H12 H 0.5174 0.3589 1.0189 0.062 Uiso 1 1 calc R U
C23 C 0.7235(4) 0.1141(3) 0.5288(3) 0.0597(8) Uani 1 1 d . .
H18 H 0.7019 0.0224 0.5409 0.072 Uiso 1 1 calc R U
C24 C 0.6761(4) 0.1990(3) 0.5946(3) 0.0530(7) Uani 1 1 d . .
H17 H 0.6225 0.1633 0.6506 0.064 Uiso 1 1 calc R U

loop_
_atom_site_aniso_label
_atom_site_aniso_U_11
_atom_site_aniso_U_22
_atom_site_aniso_U_33
_atom_site_aniso_U_23
_atom_site_aniso_U_13
_atom_site_aniso_U_12
Br1 0.0752(2) 0.0899(3) 0.04277(18) 0.02479(16) 0.01413(15) 0.0439(2)
S1 0.0459(3) 0.0368(3) 0.0394(3) 0.0058(3) 0.0056(3) 0.0185(3)
O1 0.0458(10) 0.0482(11) 0.0667(13) 0.0035(10) 0.0120(9) 0.0261(9)
O2 0.0826(15) 0.0457(11) 0.0424(11) 0.0110(9) 0.0024(10) 0.0247(10)
C1 0.0482(17) 0.067(2) 0.072(2) 0.0157(17) -0.0036(15) 0.0178(15)
C2 0.0436(14) 0.0400(14) 0.0543(16) 0.0089(12) 0.0043(12) 0.0185(12)
C3 0.0511(16) 0.0582(17) 0.0389(14) 0.0097(13) 0.0106(12) 0.0222(13)
C4 0.0432(14) 0.0490(15) 0.0406(14) 0.0095(12) 0.0152(11) 0.0172(12)
C5 0.0428(13) 0.0333(12) 0.0380(13) 0.0046(10) 0.0110(11) 0.0155(10)
C6 0.0358(12) 0.0382(12) 0.0362(12) 0.0066(10) 0.0090(10) 0.0173(10)
C7 0.0436(13) 0.0348(12) 0.0356(12) 0.0083(10) 0.0075(10) 0.0183(10)
C8 0.0378(12) 0.0406(13) 0.0325(12) 0.0046(10) 0.0065(10) 0.0138(10)
C9 0.0677(19) 0.0527(16) 0.0519(17) 0.0146(14) 0.0267(15) 0.0223(15)
C10 0.077(2) 0.081(2) 0.060(2) 0.0152(18) 0.0406(18) 0.0320(19)
C11 0.0587(18) 0.076(2) 0.0475(16) -0.0024(15) 0.0128(14) 0.0378(16)
C12 0.0372(15) 0.069(2) 0.083(2) 0.0004(18) 0.0175(15) 0.0190(14)
C13 0.0441(16) 0.071(2) 0.063(2) -0.0039(16) 0.0004(14) 0.0290(15)
C14 0.0470(15) 0.0541(16) 0.0489(16) 0.0030(13) 0.0023(12) 0.0271(13)
C15 0.0401(13) 0.0380(12) 0.0427(13) 0.0054(11) 0.0080(11) 0.0224(11)
C16 0.0433(15) 0.0570(17) 0.0634(19) 0.0155(15) 0.0208(14) 0.0149(13)
C17 0.0555(17) 0.0578(17) 0.0436(15) 0.0102(13) 0.0212(13) 0.0184(14)
C18 0.0408(13) 0.0453(14) 0.0398(13) 0.0111(11) 0.0090(11) 0.0245(11)
C19 0.0445(13) 0.0412(13) 0.0438(14) 0.0155(11) 0.0152(11) 0.0252(11)
C20 0.0400(13) 0.0405(13) 0.0491(15) 0.0096(11) 0.0144(11) 0.0219(11)
C21 0.0464(16) 0.0626(18) 0.0631(19) 0.0142(15) 0.0229(14) 0.0253(14)
C22 0.0493(15) 0.0645(18) 0.0495(16) 0.0224(14) 0.0174(13) 0.0306(14)
C23 0.075(2) 0.0529(17) 0.0549(18) 0.0074(14) 0.0178(16) 0.0369(16)
C24 0.0676(18) 0.0487(15) 0.0510(16) 0.0156(13) 0.0280(14) 0.0302(14)

loop_
_atom_type_symbol
_atom_type_description
_atom_type_scat_dispersion_real
_atom_type_scat_dispersion_imag
_atom_type_scat_source
C C 0.0033 0.0016 'International Tables Vol C Tables 4.2.6.8 and 6.1.1.4'
H H 0.0000 0.0000 'International Tables Vol C Tables 4.2.6.8 and 6.1.1.4'
O O 0.0106 0.0060 'International Tables Vol C Tables 4.2.6.8 and 6.1.1.4'
S S 0.1246 0.1234 'International Tables Vol C Tables 4.2.6.8 and 6.1.1.4'
Br Br -0.2901 2.4595 'International Tables Vol C Tables 4.2.6.8 and 6.1.1.4'

loop_
_geom_angle_atom_site_label_1
_geom_angle_atom_site_label_2
_geom_angle_atom_site_label_3
_geom_angle
O1 S1 O2 119.06(14)
O1 S1 C5 108.57(12)
O2 S1 C5 107.77(12)
O1 S1 C6 109.39(12)
O2 S1 C6 106.61(12)
C5 S1 C6 104.48(12)
C2 C1 H5 109.5
C2 C1 H1 109.5
H5 C1 H1 109.5
C2 C1 H4 109.5
H5 C1 H4 109.5
H1 C1 H4 109.5
C16 C2 C3 117.8(3)
C16 C2 C1 121.1(3)
C3 C2 C1 121.2(3)
C4 C3 C2 121.6(3)
C4 C3 H8 119.2
C2 C3 H8 119.2
C5 C4 C3 119.5(2)
C5 C4 H9 120.3
C3 C4 H9 120.3
C4 C5 C17 120.1(2)
C4 C5 S1 119.96(19)
C17 C5 S1 119.9(2)
C18 C6 C7 112.7(2)
C18 C6 S1 112.74(17)
C7 C6 S1 110.01(17)
C18 C6 H10 107.0
C7 C6 H10 107.0
S1 C6 H10 107.0
C15 C7 C8 112.5(2)
C15 C7 C6 113.0(2)
C8 C7 C6 109.2(2)
C15 C7 H15 107.3
C8 C7 H15 107.3
C6 C7 H15 107.3
C24 C8 C9 118.0(3)
C24 C8 C7 122.5(2)
C9 C8 C7 119.5(2)
C10 C9 C8 120.4(3)
C10 C9 H19 119.8
C8 C9 H19 119.8
C11 C10 C9 120.8(3)
C11 C10 H16 119.6
C9 C10 H16 119.6
C23 C11 C10 119.7(3)
C23 C11 H2 120.2
C10 C11 H2 120.2
C21 C12 C13 120.3(3)
C21 C12 H3 119.9
C13 C12 H3 119.9
C14 C13 C12 119.1(3)
C14 C13 H21 120.5
C12 C13 H21 120.5
C13 C14 C15 121.5(3)
C13 C14 H20 119.2
C15 C14 H20 119.2
C14 C15 C20 119.8(2)
C14 C15 C7 116.9(2)
C20 C15 C7 123.3(2)
C17 C16 C2 121.7(3)
C17 C16 H7 119.2
C2 C16 H7 119.2
C16 C17 C5 119.4(3)
C16 C17 H6 120.3
C5 C17 H6 120.3
C19 C18 C6 113.5(2)
C19 C18 H13 108.9
C6 C18 H13 108.9
C19 C18 H14 108.9
C6 C18 H14 108.9
H13 C18 H14 107.7
C22 C19 C20 121.1(2)
C22 C19 C18 122.2(2)
C20 C19 C18 116.7(2)
C15 C20 C21 117.8(3)
C15 C20 C19 120.8(2)
C21 C20 C19 121.5(2)
C12 C21 C20 121.5(3)
C12 C21 H11 119.2
C20 C21 H11 119.2
C19 C22 Br1 124.6(2)
C19 C22 H12 117.7
Br1 C22 H12 117.7
C11 C23 C24 120.0(3)
C11 C23 H18 120.0
C24 C23 H18 120.0
C8 C24 C23 121.0(3)
C8 C24 H17 119.5
C23 C24 H17 119.5

loop_
_geom_bond_atom_site_label_1
_geom_bond_atom_site_label_2
_geom_bond_distance
Br1 C22 1.886(3)
S1 O1 1.434(2)
S1 O2 1.437(2)
S1 C5 1.761(3)
S1 C6 1.804(3)
C1 C2 1.498(4)
C1 H5 0.9600
C1 H1 0.9600
C1 H4 0.9600
C2 C16 1.379(4)
C2 C3 1.381(4)
C3 C4 1.380(4)
C3 H8 0.9300
C4 C5 1.370(3)
C4 H9 0.9300
C5 C17 1.384(4)
C6 C18 1.525(3)
C6 C7 1.538(3)
C6 H10 0.9800
C7 C15 1.516(3)
C7 C8 1.519(4)
C7 H15 0.9800
C8 C24 1.376(4)
C8 C9 1.386(4)
C9 C10 1.376(5)
C9 H19 0.9300
C10 C11 1.365(5)
C10 H16 0.9300
C11 C23 1.359(4)
C11 H2 0.9300
C12 C21 1.372(5)
C12 C13 1.379(5)
C12 H3 0.9300
C13 C14 1.375(4)
C13 H21 0.9300
C14 C15 1.390(4)
C14 H20 0.9300
C15 C20 1.396(4)
C16 C17 1.374(4)
C16 H7 0.9300
C17 H6 0.9300
C18 C19 1.505(3)
C18 H13 0.9700
C18 H14 0.9700
C19 C22 1.329(4)
C19 C20 1.475(4)
C20 C21 1.404(4)
C21 H11 0.9300
C22 H12 0.9300
C23 C24 1.387(4)
C23 H18 0.9300
C24 H17 0.9300
